data_7207682
loop_
_publ_author_name
'Shepherd, Helena J.'
'Rosa, Patrick'
'Vendier, Laure'
'Casati, Nicola'
'L\'etard, Jean-Fran\,cois'
'Bousseksou, Azzedine'
'Guionneau, Philippe'
'Moln\'ar, G\'abor'

_publ_section_title
;
 High-pressure spin-crossover in a dinuclear Fe(ii) complex.
;
_journal_issue 15
_journal_name_full 'Physical chemistry chemical physics : PCCP'
_journal_page_first 5265
_journal_page_last 5271
_journal_paper_doi 10.1039/c2cp23940j
_journal_volume 14
_journal_year 2012
_chemical_formula_moiety 'C36 H26 Fe2 N16 S4, 2(C H4 O)'
_chemical_formula_sum 'C38 H34 Fe2 N16 O2 S4'
_chemical_formula_weight 984.78
_chemical_name_systematic
;
?
;
_space_group_crystal_system monoclinic
_space_group_IT_number 14
_space_group_name_Hall '-P 2yn'
_space_group_name_H-M_alt 'P 1 21/n 1'
_symmetry_space_group_name_Hall '-P 2yn'
_symmetry_space_group_name_H-M 'P 1 21/n 1'
_atom_sites_solution_hydrogens geom
_atom_sites_solution_primary direct
_atom_sites_solution_secondary difmap
_audit_creation_method SHELXL-97
_cell_angle_alpha 90.00
_cell_angle_beta 111.02(10)
_cell_angle_gamma 90.00
_cell_formula_units_Z 2
_cell_length_a 14.925(9)
_cell_length_b 7.861(5)
_cell_length_c 18.28(2)
_cell_measurement_reflns_used 941
_cell_measurement_temperature 295(2)
_cell_measurement_theta_max 27.9470
_cell_measurement_theta_min 2.7277
_cell_volume 2002(3)
_computing_cell_refinement
;
CrysAlisPro, Oxford Diffraction Ltd.,
Version 1.171.34.40 (release 27-08-2010 CrysAlis171 .NET)
(compiled Aug 27 2010,11:50:40)
;
_computing_data_collection
;
CrysAlisPro, Oxford Diffraction Ltd.,
Version 1.171.34.40 (release 27-08-2010 CrysAlis171 .NET)
(compiled Aug 27 2010,11:50:40)
;
_computing_data_reduction
;
Absorb Angel (2004) J. Appl. Cryst. 37:486-492
;
_computing_molecular_graphics
;
O. V. Dolomanov, L. J. Bourhis, R. J. Gildea, J. A. K. Howard and H. Puschmann,
OLEX2: a complete structure solution, refinement and analysis program.
J. Appl. Cryst. (2009). 42, 339-341.
;
_computing_publication_material
;
O. V. Dolomanov, L. J. Bourhis, R. J. Gildea, J. A. K. Howard and H. Puschmann,
OLEX2: a complete structure solution, refinement and analysis program.
J. Appl. Cryst. (2009). 42, 339-341.
;
_computing_structure_refinement 'SHELXL-97 (Sheldrick, 1997)'
_computing_structure_solution 'see _refine_special_details'
_diffrn_ambient_pressure 900000
_diffrn_ambient_temperature 295(2)
_diffrn_measured_fraction_theta_full 0.693
_diffrn_measured_fraction_theta_max 0.693
_diffrn_measurement_device_type 'Xcalibur, Eos, Gemini ultra'
_diffrn_measurement_method '\w scans'
_diffrn_radiation_monochromator graphite
_diffrn_radiation_source 'fine-focus sealed tube'
_diffrn_radiation_type 'Mo K\a'
_diffrn_radiation_wavelength 0.71073
_diffrn_reflns_av_R_equivalents 0.1466
_diffrn_reflns_av_sigmaI/netI 0.1229
_diffrn_reflns_limit_h_max 12
_diffrn_reflns_limit_h_min -12
_diffrn_reflns_limit_k_max 6
_diffrn_reflns_limit_k_min -6
_diffrn_reflns_limit_l_max 12
_diffrn_reflns_limit_l_min -12
_diffrn_reflns_number 4115
_diffrn_reflns_theta_full 17.23
_diffrn_reflns_theta_max 17.23
_diffrn_reflns_theta_min 2.85
_diffrn_source 'Enhance (Mo) X-ray Source'
_exptl_absorpt_correction_T_max 0.379
_exptl_absorpt_correction_T_min 0.555
_exptl_absorpt_correction_type gaussian
_exptl_absorpt_process_details
;
Gaussian integration over a grid
of 16 x 16 x 16 points = 4096 total grid points
Based upon method of Burnham (1966)

Data corrected for diamond-anvil cell absorption
Note that exptl_absorpt_correction_tmin and _tmax
the total correction factors applied to the intensities
The individual factors are:
range of dac transmission factors (min-max) 0.486 0.563
range of gasket transmission (min-max) 0.779 0.985
range of P media transmission (min-max) 1.000 1.000

thickness of diamond anvil 1: 1.430 mm, mu = 0.2000 mm-1
thickness of platten 1: 0.000 mm, mu = 0.0000 mm-1

thickness of diamond anvil 2: 1.430 mm, mu = 0.2000 mm-1
thickness of platten 2: 0.000 mm, mu = 0.0000 mm-1

Gasket shadowing corrections were made based upon
Gasket thickness = 220.0 microns, radius = 375.0 microns
Gasket absorption coeff = 27.90 mm-1
REFLECTION WAS CONSIDERED TOTALLY OBSCURED IF
FRACTION CRYSTAL ILLUMINATED WAS LESS THAN 0.20

Non-absorbing pressure medium
;
_exptl_crystal_density_diffrn 1.637
_exptl_crystal_density_method 'not measured'
_exptl_crystal_description 'crystal fills hole of diamond-cell gasket'
_exptl_crystal_F_000 1012
_exptl_crystal_preparation 'mounted in a diamond-anvil cell '
_exptl_crystal_size_max 0.28
_exptl_crystal_size_mid 0.26
_exptl_crystal_size_min 0.18
_refine_diff_density_max 0.369
_refine_diff_density_min -0.370
_refine_diff_density_rms 0.094
_refine_ls_extinction_method none
_refine_ls_goodness_of_fit_ref 1.134
_refine_ls_hydrogen_treatment riding
_refine_ls_matrix_type full
_refine_ls_number_parameters 99
_refine_ls_number_reflns 843
_refine_ls_number_restraints 33
_refine_ls_restrained_S_all 1.112
_refine_ls_R_factor_all 0.1444
_refine_ls_R_factor_gt 0.1016
_refine_ls_shift/su_max 0.000
_refine_ls_shift/su_mean 0.000
_refine_ls_structure_factor_coef Fsqd
_refine_ls_weighting_details 'calc w=1/[\s^2^(Fo^2^)+(0.1180P)^2^+6.4121P] where P=(Fo^2^+2Fc^2^)/3'
_refine_ls_weighting_scheme calc
_refine_ls_wR_factor_gt 0.2263
_refine_ls_wR_factor_ref 0.2583
_reflns_number_gt 559
_reflns_number_total 843
_reflns_threshold_expression >2sigma(I)
_cod_data_source_file c2cp23940j.txt
_cod_data_source_block 9-kbar
_cod_depositor_comments
;
The following automatic conversions were performed:

'_exptl_absorpt_correction_type' value 'Gaussian' changed to
'gaussian' according to
/home/saulius/struct/CIF-dictionaries/cif_core.dic dictionary named
'cif_core.dic' version 2.4.1 from 2010-06-29.

Automatic conversion script
Id: cif_fix_values 1715 2011-07-08 13:25:40Z adriana 
;
_cod_original_formula_sum 'C38 H34 Fe2 N16 S4 O2'
_cod_database_code 7207682
_exptl_absorpt_correction_mu 0.000

loop_
_symmetry_equiv_pos_as_xyz
'x, y, z'
'-x+1/2, y+1/2, -z+1/2'
'-x, -y, -z'
'x-1/2, -y-1/2, z-1/2'

loop_
_atom_site_label
_atom_site_type_symbol
_atom_site_fract_x
_atom_site_fract_y
_atom_site_fract_z
_atom_site_U_iso_or_equiv
_atom_site_adp_type
_atom_site_occupancy
_atom_site_symmetry_multiplicity
_atom_site_calc_flag
_atom_site_refinement_flags
Fe1 Fe 0.5630(2) 0.3898(4) 0.8192(2) 0.0536(19) Uani 1 1 d .
S2 S 0.2687(4) 0.1120(8) 0.7967(5) 0.076(3) Uani 1 1 d .
S1 S 0.8913(4) 0.5536(8) 0.9205(5) 0.076(3) Uani 1 1 d .
N1 N 0.6222(7) 0.3364(17) 0.9363(7) 0.039(5) Uiso 1 1 d G
C8 C 0.6692(8) 0.1833(14) 0.9629(9) 0.056(4) Uiso 1 1 d GU
C7 C 0.7124(8) 0.1533(12) 1.0429(10) 0.059(4) Uiso 1 1 d GU
H7 H 0.7439 0.0508 1.0606 0.070 Uiso 1 1 calc R
C6 C 0.7087(8) 0.2764(18) 1.0963(7) 0.055(5) Uiso 1 1 d GU
H6 H 0.7376 0.2563 1.1498 0.066 Uiso 1 1 calc R
C5 C 0.6617(9) 0.4295(15) 1.0697(9) 0.056(5) Uiso 1 1 d GU
H5 H 0.6592 0.5118 1.1055 0.067 Uiso 1 1 calc R
C4 C 0.6185(7) 0.4595(11) 0.9898(10) 0.056(4) Uiso 1 1 d GU
N2 N 0.5403(8) 0.6111(14) 0.8736(10) 0.052(5) Uiso 1 1 d G
C3 C 0.5765(8) 0.6047(14) 0.9568(10) 0.058(5) Uiso 1 1 d GU
C2 C 0.5570(9) 0.7635(18) 0.9850(7) 0.053(5) Uiso 1 1 d GU
H2 H 0.5730 0.7937 1.0374 0.063 Uiso 1 1 calc R
C1 C 0.5087(8) 0.8680(12) 0.9193(9) 0.054(5) Uiso 1 1 d GU
H1 H 0.4876 0.9787 0.9210 0.065 Uiso 1 1 calc R
N7 N 0.4984(7) 0.7738(17) 0.8505(7) 0.067(6) Uiso 1 1 d G
H7A H 0.4715 0.8091 0.8030 0.081 Uiso 1 1 calc R
C18 C 0.3660(14) 0.217(2) 0.8007(14) 0.049(7) Uiso 1 1 d .
C17 C 0.7793(15) 0.510(2) 0.8713(14) 0.048(6) Uiso 1 1 d .
N3 N 0.6256(8) 0.1438(12) 0.8260(9) 0.060(6) Uiso 1 1 d G
C9 C 0.6766(10) 0.0821(18) 0.9028(8) 0.055(5) Uiso 1 1 d GU
C10 C 0.7288(9) -0.0645(17) 0.8961(8) 0.059(5) Uiso 1 1 d GU
H10 H 0.7683 -0.1301 0.9375 0.071 Uiso 1 1 calc R
C11 C 0.7101(9) -0.0933(13) 0.8153(9) 0.060(6) Uiso 1 1 d GU
H11 H 0.7352 -0.1810 0.7944 0.072 Uiso 1 1 calc R
N8 N 0.6464(8) 0.0355(15) 0.7720(7) 0.055(5) Uiso 1 1 d G
H8 H 0.6242 0.0460 0.7218 0.065 Uiso 1 1 calc R
N6 N 0.4332(12) 0.287(2) 0.8047(12) 0.064(6) Uiso 1 1 d .
N5 N 0.7005(12) 0.479(2) 0.8380(12) 0.061(6) Uiso 1 1 d .
O1 O 0.3996(11) -0.1139(19) 0.6995(14) 0.104(6) Uiso 1 1 d U
C19 C 0.3896(15) -0.130(3) 0.6191(18) 0.086(9) Uiso 1 1 d U
H19A H 0.3640 -0.2406 0.6002 0.129 Uiso 1 1 calc R
H19B H 0.4513 -0.1175 0.6144 0.129 Uiso 1 1 calc R
H19C H 0.3469 -0.0441 0.5887 0.129 Uiso 1 1 calc R
N4 N 0.5231(9) 0.4536(17) 0.6997(7) 0.056(5) Uiso 1 1 d G
C12 C 0.4639(9) 0.3427(14) 0.6439(10) 0.074(5) Uiso 1 1 d GU
H12 H 0.4315 0.2567 0.6590 0.089 Uiso 1 1 calc R
C13 C 0.4533(9) 0.3604(17) 0.5656(9) 0.077(6) Uiso 1 1 d GU
H13 H 0.4137 0.2863 0.5283 0.093 Uiso 1 1 calc R
C14 C 0.5018(10) 0.489(2) 0.5429(7) 0.073(5) Uiso 1 1 d GU
C15 C 0.5610(9) 0.5998(15) 0.5987(10) 0.072(5) Uiso 1 1 d GU
H15 H 0.5935 0.6859 0.5835 0.086 Uiso 1 1 calc R
C16 C 0.5717(8) 0.5821(14) 0.6770(9) 0.077(5) Uiso 1 1 d GU
H16 H 0.6113 0.6563 0.7143 0.092 Uiso 1 1 calc R

loop_
_atom_site_aniso_label
_atom_site_aniso_U_11
_atom_site_aniso_U_22
_atom_site_aniso_U_33
_atom_site_aniso_U_23
_atom_site_aniso_U_13
_atom_site_aniso_U_12
Fe1 0.056(2) 0.056(3) 0.040(6) 0.0007(18) 0.007(3) 0.0032(16)
S2 0.078(5) 0.077(6) 0.063(11) 0.023(4) 0.013(5) 0.000(3)
S1 0.051(4) 0.076(6) 0.081(12) -0.009(4) 0.000(5) -0.009(3)

loop_
_atom_type_symbol
_atom_type_description
_atom_type_scat_dispersion_real
_atom_type_scat_dispersion_imag
_atom_type_scat_source
C C 0.0033 0.0016 'International Tables Vol C Tables 4.2.6.8 and 6.1.1.4'
H H 0.0000 0.0000 'International Tables Vol C Tables 4.2.6.8 and 6.1.1.4'
Fe Fe 0.3463 0.8444 'International Tables Vol C Tables 4.2.6.8 and 6.1.1.4'
N N 0.0061 0.0033 'International Tables Vol C Tables 4.2.6.8 and 6.1.1.4'
O O 0.0106 0.0060 'International Tables Vol C Tables 4.2.6.8 and 6.1.1.4'
S S 0.1246 0.1234 'International Tables Vol C Tables 4.2.6.8 and 6.1.1.4'

loop_
_geom_angle_atom_site_label_1
_geom_angle_atom_site_label_2
_geom_angle_atom_site_label_3
_geom_angle
_geom_angle_site_symmetry_3
N6 Fe1 N1 95.1(7) .
N6 Fe1 N5 175.8(7) .
N1 Fe1 N5 82.3(6) .
N6 Fe1 N2 94.8(6) .
N1 Fe1 N2 75.9(6) .
N5 Fe1 N2 87.7(5) .
N6 Fe1 N4 93.3(7) .
N1 Fe1 N4 171.4(5) .
N5 Fe1 N4 89.2(7) .
N2 Fe1 N4 105.1(6) .
N6 Fe1 N3 91.3(5) .
N1 Fe1 N3 74.8(6) .
N5 Fe1 N3 84.8(5) .
N2 Fe1 N3 150.4(7) .
N4 Fe1 N3 103.4(5) .
C8 N1 C4 120.0 .
C8 N1 Fe1 121.2(8) .
C4 N1 Fe1 118.8(8) .
C7 C8 N1 120.0 .
C7 C8 C9 126.5(13) .
N1 C8 C9 113.1(13) .
C8 C7 C6 120.0 .
C5 C6 C7 120.0 .
C6 C5 C4 120.0 .
C3 C4 C5 125.8(13) .
C3 C4 N1 114.1(13) .
C5 C4 N1 120.0 .
N7 N2 C3 108.0 .
N7 N2 Fe1 137.4(9) .
C3 N2 Fe1 114.5(9) .
C4 C3 C2 135.3(14) .
C4 C3 N2 116.7(14) .
C2 C3 N2 108.0 .
C3 C2 C1 108.0 .
N7 C1 C2 108.0 .
C1 N7 N2 108.0 .
N6 C18 S2 179(2) .
N5 C17 S1 179(2) .
N8 N3 C9 108.0 .
N8 N3 Fe1 134.7(9) .
C9 N3 Fe1 115.9(9) .
C8 C9 C10 137.0(14) .
C8 C9 N3 114.7(14) .
C10 C9 N3 108.0 .
C9 C10 C11 108.0 .
C10 C11 N8 108.0 .
N3 N8 C11 108.0 .
C18 N6 Fe1 173.5(18) .
C17 N5 Fe1 158(2) .
C12 N4 C16 120.0 .
C12 N4 Fe1 118.6(9) .
C16 N4 Fe1 119.8(9) .
C13 C12 N4 120.0 .
C14 C13 C12 120.0 .
C15 C14 C13 120.0 .
C15 C14 C14 117(2) 3_666
C13 C14 C14 123(2) 3_666
C14 C15 C16 120.0 .
C15 C16 N4 120.0 .

loop_
_geom_bond_atom_site_label_1
_geom_bond_atom_site_label_2
_geom_bond_distance
_geom_bond_site_symmetry_2
Fe1 N6 2.029(17) .
Fe1 N1 2.045(13) .
Fe1 N5 2.076(17) .
Fe1 N2 2.091(11) .
Fe1 N4 2.109(12) .
Fe1 N3 2.131(9) .
S2 C18 1.65(2) .
S1 C17 1.63(2) .
N1 C8 1.3900 .
N1 C4 1.3900 .
C8 C7 1.3900 .
C8 C9 1.392(15) .
C7 C6 1.3900 .
C6 C5 1.3900 .
C5 C4 1.3900 .
C4 C3 1.337(12) .
N2 N7 1.4200 .
N2 C3 1.4200 .
C3 C2 1.4200 .
C2 C1 1.4200 .
C1 N7 1.4200 .
C18 N6 1.121(19) .
C17 N5 1.141(19) .
N3 N8 1.4200 .
N3 C9 1.4200 .
C9 C10 1.4200 .
C10 C11 1.4200 .
C11 N8 1.4200 .
O1 C19 1.43(3) .
N4 C12 1.3900 .
N4 C16 1.3900 .
C12 C13 1.3900 .
C13 C14 1.3900 .
C14 C15 1.3900 .
C14 C14 1.56(2) 3_666
C15 C16 1.3900 .
